data_4309119
loop_
_publ_author_name
'E. T. Kefalas'
'M. Dakanali'
'P. Panagiotidis'
'C. P. Raptopoulou'
'A. Terzis'
'T. Mavromoustakos'
'I. Kyrikou'
'N. Karligiano'
'A. Bino'
'A. Salifoglou'

_publ_section_title
;
pH-Specific Aqueous Synthetic Chemistry in the Binary Cadmium(II)-Citrate
System. Gaining Insight into Cadmium(II)-Citrate Speciation with
Relevance to Cadmium Toxicity
;
_journal_name_full 'Inorganic Chemistry'
_journal_page_first 4818
_journal_page_last 4828
_journal_paper_doi 10.1021/ic050286e
_journal_volume 44
_journal_year 2005
_chemical_formula_sum 'C12 H22 Cd3 O20'
_chemical_formula_weight 823.50
_chemical_name_systematic
;
 ?
;
_space_group_IT_number 14
_symmetry_cell_setting monoclinic
_symmetry_space_group_name_Hall '-P 2yn'
_symmetry_space_group_name_H-M 'P 1 21/n 1'
_atom_sites_solution_hydrogens geom
_atom_sites_solution_primary direct
_atom_sites_solution_secondary difmap
_audit_creation_method SHELXL-97
_cell_angle_alpha 90.00
_cell_angle_beta 109.02(1)
_cell_angle_gamma 90.00
_cell_formula_units_Z 4
_cell_length_a 18.035(6)
_cell_length_b 10.279(4)
_cell_length_c 12.565(4)
_cell_measurement_reflns_used 25
_cell_measurement_temperature 298
_cell_measurement_theta_max 11.6
_cell_measurement_theta_min 5.3
_cell_volume 2202.2(13)
_computing_structure_refinement 'SHELXL-97 (Sheldrick, 1997)'
_computing_structure_solution 'SHELXS-86 (Sheldrick, 1986)'
_diffrn_ambient_temperature 298
_diffrn_measured_fraction_theta_full 0.997
_diffrn_measured_fraction_theta_max 0.997
_diffrn_measurement_device_type 'Crystal Logic Dual Goniometer'
_diffrn_measurement_method \q/2\q
_diffrn_radiation_monochromator graphite
_diffrn_radiation_source 'fine-focus sealed tube'
_diffrn_radiation_type MoK\a
_diffrn_radiation_wavelength 0.71073
_diffrn_reflns_av_R_equivalents 0.0134
_diffrn_reflns_av_sigmaI/netI 0.0408
_diffrn_reflns_limit_h_max 20
_diffrn_reflns_limit_h_min -21
_diffrn_reflns_limit_k_max 0
_diffrn_reflns_limit_k_min -12
_diffrn_reflns_limit_l_max 14
_diffrn_reflns_limit_l_min 0
_diffrn_reflns_number 4058
_diffrn_reflns_theta_full 25.00
_diffrn_reflns_theta_max 25.00
_diffrn_reflns_theta_min 1.74
_diffrn_standards_decay_% 0.1
_diffrn_standards_interval_count 97
_diffrn_standards_number 3
_exptl_absorpt_coefficient_mu 2.968
_exptl_absorpt_correction_T_max 1.00
_exptl_absorpt_correction_T_min 0.82
_exptl_absorpt_correction_type 'psi-scan empirical'
_exptl_crystal_colour colorless
_exptl_crystal_density_diffrn 2.484
_exptl_crystal_density_method 'not measured'
_exptl_crystal_description parall
_exptl_crystal_F_000 1592
_exptl_crystal_size_max 0.50
_exptl_crystal_size_mid 0.30
_exptl_crystal_size_min 0.20
_refine_diff_density_max 0.471
_refine_diff_density_min -0.733
_refine_diff_density_rms 0.096
_refine_ls_extinction_coef 0.00410(16)
_refine_ls_extinction_expression Fc^*^=kFc[1+0.001xFc^2^\l^3^/sin(2\q)]^-1/4^
_refine_ls_extinction_method SHELXL
_refine_ls_goodness_of_fit_ref 1.151
_refine_ls_hydrogen_treatment mixed
_refine_ls_matrix_type full
_refine_ls_number_parameters 405
_refine_ls_number_reflns 3870
_refine_ls_number_restraints 0
_refine_ls_restrained_S_all 1.151
_refine_ls_R_factor_all 0.0201
_refine_ls_R_factor_gt 0.0191
_refine_ls_shift/su_max 0.017
_refine_ls_shift/su_mean 0.002
_refine_ls_structure_factor_coef Fsqd
_refine_ls_weighting_details 'calc w=1/[\s^2^(Fo^2^)+(0.0000P)^2^+1.5241P] where P=(Fo^2^+2Fc^2^)/3'
_refine_ls_weighting_scheme calc
_refine_ls_wR_factor_gt 0.0589
_refine_ls_wR_factor_ref 0.0596
_reflns_number_gt 3746
_reflns_number_total 3870
_reflns_threshold_expression >2sigma(I)
_cod_data_source_file ic050286esi20050223_083954_1.cif
_cod_data_source_block salcdavi
_cod_original_cell_volume 2202(2)
_cod_database_code 4309119

loop_
_symmetry_equiv_pos_as_xyz
'x, y, z'
'-x+1/2, y+1/2, -z+1/2'
'-x, -y, -z'
'x-1/2, -y-1/2, z-1/2'

loop_
_atom_site_label
_atom_site_type_symbol
_atom_site_fract_x
_atom_site_fract_y
_atom_site_fract_z
_atom_site_U_iso_or_equiv
_atom_site_adp_type
_atom_site_occupancy
_atom_site_symmetry_multiplicity
_atom_site_calc_flag
_atom_site_refinement_flags
_atom_site_disorder_assembly
_atom_site_disorder_group
Cd1 Cd 0.136689(12) 0.04179(2) 0.662870(18) 0.02550(9) Uani 1 1 d . . .
Cd2 Cd 0.113570(11) 0.43745(2) 0.829688(17) 0.02262(9) Uani 1 1 d . . .
Cd3 Cd 0.075924(12) 0.25008(2) 1.152761(17) 0.02514(9) Uani 1 1 d . . .
O1 O 0.11060(16) 0.1982(2) 0.52757(19) 0.0402(6) Uani 1 1 d . . .
O2 O 0.13403(13) 0.2902(2) 0.69210(17) 0.0312(5) Uani 1 1 d . . .
O3 O 0.07116(12) 0.5564(2) 0.65364(17) 0.0251(4) Uani 1 1 d . . .
O4 O 0.21911(12) 0.5348(2) 0.79151(17) 0.0296(5) Uani 1 1 d . . .
O5 O 0.27088(12) 0.5598(2) 0.65707(18) 0.0281(5) Uani 1 1 d . . .
O6 O 0.12898(16) 0.8976(2) 0.5161(2) 0.0450(6) Uani 1 1 d . . .
O7 O 0.12071(17) 0.8097(2) 0.6700(2) 0.0444(6) Uani 1 1 d . . .
O11 O -0.11926(13) -0.0589(2) 0.9360(2) 0.0407(6) Uani 1 1 d . . .
O12 O -0.24881(12) -0.0402(2) 0.8651(2) 0.0339(5) Uani 1 1 d . . .
O13 O -0.03681(12) 0.1288(2) 1.05761(19) 0.0270(4) Uani 1 1 d . . .
O14 O -0.15280(12) 0.4152(2) 1.01868(19) 0.0317(5) Uani 1 1 d . . .
O15 O -0.04413(12) 0.3526(2) 1.14898(18) 0.0316(5) Uani 1 1 d . . .
O16 O -0.00541(12) 0.3387(2) 0.78831(17) 0.0311(5) Uani 1 1 d . . .
O17 O 0.04029(12) 0.3353(2) 0.97357(17) 0.0293(5) Uani 1 1 d . . .
Ow1 O 0.02989(19) 0.0646(3) 0.7175(3) 0.0592(9) Uani 1 1 d . . .
Ow2 O 0.18993(16) 0.2779(2) 0.9383(2) 0.0349(5) Uani 1 1 d . . .
Ow3 O 0.08732(14) 0.1267(2) 1.30861(19) 0.0336(5) Uani 1 1 d . . .
Ow4 O 0.10798(16) 0.4372(3) 1.2575(2) 0.0419(6) Uani 1 1 d . . .
Ow5 O 0.21034(14) 0.2688(3) 1.2009(2) 0.0401(6) Uani 1 1 d . . .
C1 C 0.12067(16) 0.2991(3) 0.5886(2) 0.0234(6) Uani 1 1 d . . .
C2 C 0.11724(18) 0.4270(3) 0.5293(2) 0.0242(6) Uani 1 1 d . . .
C3 C 0.12999(16) 0.5507(3) 0.5997(2) 0.0223(6) Uani 1 1 d . . .
C4 C 0.21214(16) 0.5494(2) 0.6897(2) 0.0224(6) Uani 1 1 d . . .
C5 C 0.12088(18) 0.6671(3) 0.5190(2) 0.0263(6) Uani 1 1 d . . .
C6 C 0.12349(17) 0.7997(3) 0.5720(3) 0.0285(6) Uani 1 1 d . . .
C11 C -0.18259(16) 0.0040(3) 0.9190(2) 0.0251(6) Uani 1 1 d . . .
C12 C -0.17816(16) 0.1384(3) 0.9717(3) 0.0236(6) Uani 1 1 d . . .
C13 C -0.09972(15) 0.2091(3) 0.9908(2) 0.0211(5) Uani 1 1 d . . .
C14 C -0.09859(16) 0.3339(3) 1.0572(2) 0.0229(6) Uani 1 1 d . . .
C15 C -0.08835(18) 0.2425(3) 0.8781(3) 0.0264(6) Uani 1 1 d . . .
C16 C -0.01204(16) 0.3090(3) 0.8834(2) 0.0227(6) Uani 1 1 d . . .
Ow6 O 0.28642(17) -0.5287(3) 0.1248(2) 0.0390(6) Uani 1 1 d . . .
HO3 H 0.072(2) 0.634(5) 0.670(4) 0.048(12) Uiso 1 1 d . . .
H2A H 0.066(2) 0.432(3) 0.467(3) 0.032(9) Uiso 1 1 d . . .
H2B H 0.153(2) 0.427(3) 0.492(3) 0.026(8) Uiso 1 1 d . . .
H5A H 0.068(2) 0.660(4) 0.460(3) 0.044(10) Uiso 1 1 d . . .
H5B H 0.1589(19) 0.661(3) 0.483(3) 0.022(8) Uiso 1 1 d . . .
HO13 H -0.048(2) 0.065(4) 1.048(4) 0.034(12) Uiso 1 1 d . . .
H12A H -0.222(2) 0.195(4) 0.925(3) 0.035(9) Uiso 1 1 d . . .
H12B H -0.186(2) 0.123(4) 1.039(4) 0.046(11) Uiso 1 1 d . . .
H15A H -0.093(2) 0.172(4) 0.835(3) 0.036(10) Uiso 1 1 d . . .
H15B H -0.1311(19) 0.298(3) 0.836(3) 0.022(8) Uiso 1 1 d . . .
Hw1A H -0.003(3) 0.010(5) 0.704(4) 0.058(14) Uiso 1 1 d . . .
Hw1B H 0.011(3) 0.134(6) 0.716(5) 0.082(19) Uiso 1 1 d . . .
Hw2A H 0.203(2) 0.226(4) 0.910(4) 0.038(12) Uiso 1 1 d . . .
Hw2B H 0.165(3) 0.256(5) 0.973(5) 0.08(2) Uiso 1 1 d . . .
Hw3A H 0.128(2) 0.082(4) 1.318(3) 0.032(10) Uiso 1 1 d . . .
Hw3B H 0.086(3) 0.154(6) 1.374(5) 0.089(18) Uiso 1 1 d . . .
Hw4A H 0.152(2) 0.455(3) 1.288(3) 0.023(9) Uiso 1 1 d . . .
Hw4B H 0.081(3) 0.497(5) 1.258(4) 0.063(15) Uiso 1 1 d . . .
Hw5A H 0.228(3) 0.196(5) 1.191(4) 0.072(16) Uiso 1 1 d . . .
Hw5B H 0.231(3) 0.327(6) 1.179(5) 0.082(19) Uiso 1 1 d . . .
Hw6A H 0.250(3) -0.478(5) 0.095(4) 0.059(14) Uiso 1 1 d . . .
Hw6B H 0.300(3) -0.565(5) 0.096(4) 0.046(16) Uiso 1 1 d . . .

loop_
_atom_site_aniso_label
_atom_site_aniso_U_11
_atom_site_aniso_U_22
_atom_site_aniso_U_33
_atom_site_aniso_U_23
_atom_site_aniso_U_13
_atom_site_aniso_U_12
Cd1 0.02717(13) 0.02234(13) 0.02509(14) 0.00085(8) 0.00592(10) 0.00037(8)
Cd2 0.02327(13) 0.02417(13) 0.02135(13) -0.00185(7) 0.00855(9) -0.00163(7)
Cd3 0.02190(13) 0.02969(14) 0.02189(13) -0.00107(8) 0.00447(9) -0.00255(8)
O1 0.0719(17) 0.0212(11) 0.0255(11) -0.0031(9) 0.0132(11) 0.0020(11)
O2 0.0466(13) 0.0245(10) 0.0233(11) -0.0002(9) 0.0126(9) 0.0001(9)
O3 0.0245(11) 0.0263(11) 0.0263(11) -0.0011(8) 0.0107(9) 0.0009(8)
O4 0.0287(11) 0.0379(12) 0.0217(10) 0.0004(9) 0.0076(9) -0.0048(9)
O5 0.0235(10) 0.0337(12) 0.0284(11) 0.0015(9) 0.0104(9) -0.0027(8)
O6 0.0708(18) 0.0224(12) 0.0498(15) 0.0060(11) 0.0306(14) 0.0029(11)
O7 0.0766(18) 0.0259(12) 0.0360(13) -0.0032(10) 0.0257(13) -0.0023(11)
O11 0.0213(11) 0.0318(12) 0.0609(16) -0.0159(11) 0.0024(10) 0.0032(9)
O12 0.0211(10) 0.0275(11) 0.0465(13) -0.0038(9) 0.0022(9) -0.0012(8)
O13 0.0213(10) 0.0228(11) 0.0324(11) 0.0006(9) 0.0025(8) -0.0001(9)
O14 0.0307(11) 0.0263(11) 0.0375(12) -0.0038(9) 0.0101(9) 0.0033(9)
O15 0.0273(10) 0.0387(12) 0.0281(11) -0.0119(9) 0.0083(9) -0.0048(9)
O16 0.0300(11) 0.0408(12) 0.0253(11) 0.0016(9) 0.0129(9) -0.0064(9)
O17 0.0265(10) 0.0368(12) 0.0248(11) -0.0012(9) 0.0086(9) -0.0097(9)
Ow1 0.0510(17) 0.0383(16) 0.105(3) -0.0012(16) 0.0487(18) -0.0029(14)
Ow2 0.0436(14) 0.0366(13) 0.0282(12) 0.0020(11) 0.0168(11) 0.0132(11)
Ow3 0.0357(13) 0.0375(13) 0.0266(12) 0.0015(10) 0.0086(10) 0.0053(10)
Ow4 0.0247(13) 0.0397(14) 0.0523(16) -0.0151(12) 0.0000(11) 0.0012(11)
Ow5 0.0287(13) 0.0356(13) 0.0550(16) -0.0151(12) 0.0121(12) -0.0035(11)
C1 0.0230(13) 0.0234(14) 0.0242(14) -0.0029(12) 0.0081(11) 0.0007(11)
C2 0.0288(15) 0.0238(14) 0.0210(14) -0.0028(11) 0.0096(13) -0.0010(11)
C3 0.0218(14) 0.0241(14) 0.0214(13) 0.0005(11) 0.0074(11) -0.0003(10)
C4 0.0270(15) 0.0166(13) 0.0234(14) -0.0006(10) 0.0077(12) -0.0030(10)
C5 0.0322(16) 0.0237(15) 0.0222(14) 0.0015(11) 0.0076(13) -0.0003(11)
C6 0.0278(15) 0.0222(14) 0.0342(16) 0.0017(13) 0.0085(12) 0.0017(12)
C11 0.0216(14) 0.0242(14) 0.0290(15) 0.0011(12) 0.0078(11) -0.0024(11)
C12 0.0197(13) 0.0237(14) 0.0290(15) 0.0018(12) 0.0103(12) 0.0002(11)
C13 0.0188(13) 0.0216(13) 0.0228(13) 0.0008(11) 0.0068(11) -0.0005(11)
C14 0.0230(13) 0.0265(14) 0.0227(14) -0.0007(11) 0.0124(11) -0.0038(11)
C15 0.0241(15) 0.0324(16) 0.0244(15) -0.0023(13) 0.0102(13) -0.0042(12)
C16 0.0234(13) 0.0213(13) 0.0255(14) 0.0013(11) 0.0108(11) 0.0038(11)
Ow6 0.0379(14) 0.0408(15) 0.0371(14) -0.0070(12) 0.0104(12) 0.0020(12)

loop_
_atom_type_symbol
_atom_type_description
_atom_type_scat_dispersion_real
_atom_type_scat_dispersion_imag
_atom_type_scat_source
C C 0.0033 0.0016 'International Tables Vol C Tables 4.2.6.8 and 6.1.1.4'
H H 0.0000 0.0000 'International Tables Vol C Tables 4.2.6.8 and 6.1.1.4'
O O 0.0106 0.0060 'International Tables Vol C Tables 4.2.6.8 and 6.1.1.4'
Cd Cd -0.8075 1.2024 'International Tables Vol C Tables 4.2.6.8 and 6.1.1.4'

loop_
_geom_angle_atom_site_label_1
_geom_angle_atom_site_label_2
_geom_angle_atom_site_label_3
_geom_angle
_geom_angle_site_symmetry_1
_geom_angle_site_symmetry_3
_geom_angle_publ_flag
Ow1 Cd1 O1 99.48(11) . . ?
Ow1 Cd1 O6 117.97(12) . 1_545 ?
O1 Cd1 O6 85.05(9) . 1_545 ?
Ow1 Cd1 O5 96.16(12) . 2_546 ?
O1 Cd1 O5 125.14(8) . 2_546 ?
O6 Cd1 O5 130.87(8) 1_545 2_546 ?
Ow1 Cd1 O7 88.12(11) . 1_545 ?
O1 Cd1 O7 136.87(8) . 1_545 ?
O6 Cd1 O7 54.79(8) 1_545 1_545 ?
O5 Cd1 O7 95.66(8) 2_546 1_545 ?
Ow1 Cd1 O4 150.31(11) . 2_546 ?
O1 Cd1 O4 98.02(9) . 2_546 ?
O6 Cd1 O4 87.25(8) 1_545 2_546 ?
O5 Cd1 O4 54.17(7) 2_546 2_546 ?
O7 Cd1 O4 95.28(8) 1_545 2_546 ?
Ow1 Cd1 O2 78.28(10) . . ?
O1 Cd1 O2 53.03(7) . . ?
O6 Cd1 O2 137.82(8) 1_545 . ?
O5 Cd1 O2 79.90(7) 2_546 . ?
O7 Cd1 O2 165.07(8) 1_545 . ?
O4 Cd1 O2 93.59(7) 2_546 . ?
Ow1 Cd1 C6 104.85(11) . 1_545 ?
O1 Cd1 C6 111.42(9) . 1_545 ?
O6 Cd1 C6 27.35(9) 1_545 1_545 ?
O5 Cd1 C6 114.59(8) 2_546 1_545 ?
O7 Cd1 C6 27.46(9) 1_545 1_545 ?
O4 Cd1 C6 90.70(8) 2_546 1_545 ?
O2 Cd1 C6 164.31(8) . 1_545 ?
Ow1 Cd1 C4 123.24(12) . 2_546 ?
O1 Cd1 C4 113.65(9) . 2_546 ?
O6 Cd1 C4 109.92(9) 1_545 2_546 ?
O5 Cd1 C4 27.09(8) 2_546 2_546 ?
O7 Cd1 C4 96.17(8) 1_545 2_546 ?
O4 Cd1 C4 27.07(8) 2_546 2_546 ?
O2 Cd1 C4 86.35(7) . 2_546 ?
C6 Cd1 C4 103.94(8) 1_545 2_546 ?
O16 Cd2 Ow2 98.97(9) . . ?
O16 Cd2 O4 156.29(7) . . ?
Ow2 Cd2 O4 93.29(9) . . ?
O16 Cd2 O14 118.96(8) . 3_567 ?
Ow2 Cd2 O14 90.85(9) . 3_567 ?
O4 Cd2 O14 80.82(8) . 3_567 ?
O16 Cd2 O2 84.80(8) . . ?
Ow2 Cd2 O2 76.99(9) . . ?
O4 Cd2 O2 78.26(8) . . ?
O14 Cd2 O2 155.04(8) 3_567 . ?
O16 Cd2 O3 91.31(7) . . ?
Ow2 Cd2 O3 148.96(9) . . ?
O4 Cd2 O3 68.41(7) . . ?
O14 Cd2 O3 109.65(8) 3_567 . ?
O2 Cd2 O3 74.88(8) . . ?
O16 Cd2 O15 86.73(8) . 3_567 ?
Ow2 Cd2 O15 139.87(8) . 3_567 ?
O4 Cd2 O15 96.89(7) . 3_567 ?
O14 Cd2 O15 53.10(7) 3_567 3_567 ?
O2 Cd2 O15 143.10(7) . 3_567 ?
O3 Cd2 O15 69.48(7) . 3_567 ?
Ow3 Cd3 Ow4 92.18(10) . . ?
Ow3 Cd3 O17 165.24(8) . . ?
Ow4 Cd3 O17 100.37(9) . . ?
Ow3 Cd3 Ow5 91.63(10) . . ?
Ow4 Cd3 Ow5 74.53(10) . . ?
O17 Cd3 Ow5 99.15(9) . . ?
Ow3 Cd3 O13 87.88(8) . . ?
Ow4 Cd3 O13 138.58(9) . . ?
O17 Cd3 O13 77.59(8) . . ?
Ow5 Cd3 O13 146.89(9) . . ?
Ow3 Cd3 O15 95.13(8) . . ?
Ow4 Cd3 O15 72.53(9) . . ?
O17 Cd3 O15 81.43(8) . . ?
Ow5 Cd3 O15 146.57(8) . . ?
O13 Cd3 O15 66.22(8) . . ?
Ow3 Cd3 O11 89.54(10) . 3_557 ?
Ow4 Cd3 O11 148.77(9) . 3_557 ?
O17 Cd3 O11 83.77(9) . 3_557 ?
OW5 Cd3 O11 74.26(8) . 3_557 ?
O13 Cd3 O11 72.64(8) . 3_557 ?
O15 Cd3 O11 138.34(7) . 3_557 ?
C1 O1 Cd1 99.93(18) . . ?
C1 O2 Cd2 132.71(19) . . ?
C1 O2 Cd1 86.00(17) . . ?
Cd2 O2 Cd1 137.38(9) . . ?
C3 O3 Cd2 110.41(16) . . ?
C3 O3 HO3 102(3) . . ?
Cd2 O3 HO3 106(3) . . ?
C4 O4 Cd2 116.36(18) . . ?
C4 O4 Cd1 88.92(17) . 2_556 ?
Cd2 O4 Cd1 146.15(10) . 2_556 ?
C4 O5 Cd1 95.08(17) . 2_556 ?
C6 O6 Cd1 93.60(19) . 1_565 ?
C6 O7 Cd1 90.10(19) . 1_565 ?
C11 O11 Cd3 136.0(2) . 3_557 ?
C13 O13 Cd3 112.41(17) . . ?
C13 O13 HO13 108(4) . . ?
Cd3 O13 HO13 139(4) . . ?
C14 O14 Cd2 97.18(18) . 3_567 ?
C14 O15 Cd3 112.38(17) . . ?
C14 O15 Cd2 87.83(17) . 3_567 ?
Cd3 O15 Cd2 147.27(9) . 3_567 ?
C16 O16 Cd2 105.17(17) . . ?
C16 O17 Cd3 133.96(18) . . ?
Cd1 Ow1 Hw1A 121(3) . . ?
Cd1 Ow1 Hw1B 119(4) . . ?
Hw1A Ow1 Hw1B 110(5) . . ?
Cd2 Ow2 Hw2A 117(3) . . ?
Cd2 Ow2 Hw2B 101(4) . . ?
Hw2A Ow2 Hw2B 115(5) . . ?
Cd3 Ow3 Hw3A 105(3) . . ?
Cd3 Ow3 Hw3B 127(4) . . ?
Hw3A Ow3 Hw3B 109(4) . . ?
Cd3 Ow4 Hw4A 120(2) . . ?
Cd3 Ow4 Hw4B 129(4) . . ?
Hw4A Ow4 Hw4B 110(4) . . ?
Cd3 Ow5 Hw5A 108(4) . . ?
Cd3 Ow5 Hw5B 122(4) . . ?
Hw5A Ow5 Hw5B 113(5) . . ?
O2 C1 O1 120.8(3) . . ?
O2 C1 C2 123.0(3) . . ?
O1 C1 C2 116.2(2) . . ?
C1 C2 C3 118.0(2) . . ?
C1 C2 H2A 108(2) . . ?
C3 C2 H2A 110(2) . . ?
C1 C2 H2B 109(2) . . ?
C3 C2 H2B 108(2) . . ?
H2A C2 H2B 103(3) . . ?
O3 C3 C2 108.3(2) . . ?
O3 C3 C5 110.0(2) . . ?
C2 C3 C5 107.6(2) . . ?
O3 C3 C4 109.6(2) . . ?
C2 C3 C4 110.2(2) . . ?
C5 C3 C4 111.1(2) . . ?
O4 C4 O5 121.8(3) . . ?
O4 C4 C3 120.1(2) . . ?
O5 C4 C3 118.0(2) . . ?
O4 C4 Cd1 64.00(15) . 2_556 ?
O5 C4 Cd1 57.83(15) . 2_556 ?
C3 C4 Cd1 175.54(19) . 2_556 ?
C6 C5 C3 115.4(2) . . ?
C6 C5 H5A 106(2) . . ?
C3 C5 H5A 107(2) . . ?
C6 C5 H5B 110(2) . . ?
C3 C5 H5B 109.3(19) . . ?
H5A C5 H5B 108(3) . . ?
O6 C6 O7 121.4(3) . . ?
O6 C6 C5 118.4(3) . . ?
O7 C6 C5 120.2(3) . . ?
O6 C6 Cd1 59.05(17) . 1_565 ?
O7 C6 Cd1 62.44(17) . 1_565 ?
C5 C6 Cd1 176.1(2) . 1_565 ?
O12 C11 O11 123.7(3) . . ?
O12 C11 C12 118.1(3) . . ?
O11 C11 C12 118.2(2) . . ?
C11 C12 C13 114.3(2) . . ?
C11 C12 H12A 110(2) . . ?
C13 C12 H12A 109(2) . . ?
C11 C12 H12B 104(3) . . ?
C13 C12 H12B 111(3) . . ?
H12A C12 H12B 108(3) . . ?
O13 C13 C14 107.2(2) . . ?
O13 C13 C15 110.6(2) . . ?
C14 C13 C15 109.5(2) . . ?
O13 C13 C12 109.4(2) . . ?
C14 C13 C12 109.2(2) . . ?
C15 C13 C12 110.8(2) . . ?
O14 C14 O15 121.8(3) . . ?
O14 C14 C13 118.5(2) . . ?
O15 C14 C13 119.7(2) . . ?
C16 C15 C13 116.8(2) . . ?
C16 C15 H15A 108(2) . . ?
C13 C15 H15A 111(2) . . ?
C16 C15 H15B 108.0(19) . . ?
C13 C15 H15B 108.6(18) . . ?
H15A C15 H15B 104(3) . . ?
O17 C16 O16 121.7(3) . . ?
O17 C16 C15 123.1(3) . . ?
O16 C16 C15 115.2(2) . . ?
Hw6A Ow6 Hw6B 122(6) . . ?

loop_
_geom_bond_atom_site_label_1
_geom_bond_atom_site_label_2
_geom_bond_distance
_geom_bond_site_symmetry_2
_geom_bond_publ_flag
Cd1 Ow1 2.258(3) . ?
Cd1 O1 2.275(2) . ?
Cd1 O6 2.334(3) 1_545 ?
Cd1 O5 2.340(2) 2_546 ?
Cd1 O7 2.408(3) 1_545 ?
Cd1 O4 2.475(2) 2_546 ?
Cd1 O2 2.582(2) . ?
Cd1 C6 2.716(3) 1_545 ?
Cd1 C4 2.753(3) 2_546 ?
Cd2 O16 2.276(2) . ?
Cd2 Ow2 2.286(2) . ?
Cd2 O4 2.334(2) . ?
Cd2 O14 2.355(2) 3_567 ?
Cd2 O2 2.415(2) . ?
Cd2 O3 2.423(2) . ?
Cd2 O15 2.553(2) 3_567 ?
Cd3 Ow3 2.285(2) . ?
Cd3 Ow4 2.296(3) . ?
Cd3 O17 2.303(2) . ?
Cd3 Ow5 2.307(3) . ?
Cd3 O13 2.352(2) . ?
Cd3 O15 2.394(2) . ?
Cd3 O11 2.507(2) 3_557 ?
O1 C1 1.267(4) . ?
O2 C1 1.247(4) . ?
O3 C3 1.434(3) . ?
O3 HO3 0.82(5) . ?
O4 C4 1.253(4) . ?
O4 Cd1 2.475(2) 2_556 ?
O5 C4 1.259(4) . ?
O5 Cd1 2.340(2) 2_556 ?
O6 C6 1.250(4) . ?
O6 Cd1 2.334(3) 1_565 ?
O7 C6 1.252(4) . ?
O7 Cd1 2.408(3) 1_565 ?
O11 C11 1.269(4) . ?
O11 Cd3 2.507(2) 3_557 ?
O12 C11 1.251(4) . ?
O13 C13 1.432(3) . ?
O13 HO13 0.68(4) . ?
O14 C14 1.257(4) . ?
O14 Cd2 2.355(2) 3_567 ?
O15 C14 1.262(4) . ?
O15 Cd2 2.553(2) 3_567 ?
O16 C16 1.276(3) . ?
O17 C16 1.245(4) . ?
Ow1 Hw1A 0.79(5) . ?
Ow1 Hw1B 0.78(6) . ?
Ow2 Hw2A 0.72(4) . ?
Ow2 Hw2B 0.76(6) . ?
Ow3 Hw3A 0.84(4) . ?
Ow3 Hw3B 0.87(6) . ?
Ow4 Hw4A 0.79(4) . ?
Ow4 Hw4B 0.79(5) . ?
Ow5 Hw5A 0.84(6) . ?
Ow5 Hw5B 0.80(6) . ?
C1 C2 1.502(4) . ?
C2 C3 1.523(4) . ?
C2 H2A 1.00(4) . ?
C2 H2B 0.91(4) . ?
C3 C5 1.542(4) . ?
C3 C4 1.543(4) . ?
C4 Cd1 2.753(3) 2_556 ?
C5 C6 1.511(4) . ?
C5 H5A 1.01(4) . ?
C5 H5B 0.94(3) . ?
C6 Cd1 2.716(3) 1_565 ?
C11 C12 1.523(4) . ?
C12 C13 1.538(4) . ?
C12 H12A 1.00(4) . ?
C12 H12B 0.92(4) . ?
C13 C14 1.527(4) . ?
C13 C15 1.534(4) . ?
C15 C16 1.518(4) . ?
C15 H15A 0.89(4) . ?
C15 H15B 0.97(3) . ?
Ow6 Hw6A 0.83(5) . ?
Ow6 Hw6B 0.63(5) . ?
